data_2214443
loop_
_publ_author_name
'Ibis, Cemil'
'Deniz, N.Gulsah'

_publ_section_title 1,1-Dichloro-3-(6,1,3-oxadithiaoctocan-2-ylidene)-3-nitro-2-(4-methylphenylsulfanyl)propene
_journal_coeditor_code XU2259
_journal_issue 7
_journal_name_full 'Acta Crystallographica Section E'
_journal_page_first o3058
_journal_page_last o3058
_journal_paper_doi 10.1107/S1600536807025731
_journal_volume 63
_journal_year 2007
_chemical_formula_iupac 'C15 H15 Cl2 N O3 S3'
_chemical_formula_moiety 'C15 H15 Cl2 N O3 S3'
_chemical_formula_sum 'C15 H15 Cl2 N O3 S3'
_chemical_formula_weight 424.37
_chemical_melting_point 419.0(10)
_chemical_name_systematic
;
1,1-Dichloro-3-(6,1,3-oxadithiaoctocan-2-ylidene)-3-nitro-
2-(4-methylphenylsulfanyl)propene
;
_space_group_IT_number 18
_symmetry_cell_setting orthorhombic
_symmetry_space_group_name_Hall 'P 2 2ab'
_symmetry_space_group_name_H-M 'P 21 21 2'
_cell_angle_alpha 90
_cell_angle_beta 90
_cell_angle_gamma 90
_cell_formula_units_Z 4
_cell_length_a 13.5112(5)
_cell_length_b 18.0213(6)
_cell_length_c 7.5559(2)
_cell_measurement_reflns_used 10401
_cell_measurement_temperature 293.5
_cell_measurement_theta_max 25.0
_cell_measurement_theta_min 2.7
_cell_volume 1839.78(10)
_computing_cell_refinement CrystalClear
_computing_data_collection 'CrystalClear (Rigaku/MSC, 2005)'
_computing_data_reduction 'CrystalStructure (Rigaku/MSC, 2003)'
_computing_molecular_graphics 'ORTEP-3 (Farrugia, 1997)'
_computing_publication_material CrystalStructure
_computing_structure_refinement 'CRYSTALS (Betteridge <i>et al.</i>,  2003)'
_computing_structure_solution 'SIR92 (Altomare <i>et al.</i>,  1994)'
_diffrn_detector_area_resol_mean 10.00
_diffrn_measured_fraction_theta_full 0.995
_diffrn_measured_fraction_theta_max 0.995
_diffrn_measurement_device_type 'Rigaku R-AXIS RAPID S'
_diffrn_measurement_method \w
_diffrn_radiation_type 'Mo K\a'
_diffrn_radiation_wavelength 0.7107
_diffrn_reflns_av_R_equivalents 0.034
_diffrn_reflns_limit_h_max 16
_diffrn_reflns_limit_h_min -16
_diffrn_reflns_limit_k_max 21
_diffrn_reflns_limit_k_min -21
_diffrn_reflns_limit_l_max 8
_diffrn_reflns_limit_l_min -8
_diffrn_reflns_number 69828
_diffrn_reflns_theta_full 25.05
_diffrn_reflns_theta_max 25.05
_diffrn_standards_interval_count 0
_diffrn_standards_number 0
_exptl_absorpt_coefficient_mu 0.706
_exptl_absorpt_correction_T_max 0.869
_exptl_absorpt_correction_T_min 0.772
_exptl_absorpt_correction_type multi-scan
_exptl_absorpt_process_details '(ABSCOR; Higashi, 1995)'
_exptl_crystal_colour yellow
_exptl_crystal_density_diffrn 1.532
_exptl_crystal_density_method 'not measured'
_exptl_crystal_description block
_exptl_crystal_F_000 872.00
_exptl_crystal_size_max 0.40
_exptl_crystal_size_mid 0.30
_exptl_crystal_size_min 0.20
_refine_diff_density_max 0.22
_refine_diff_density_min -0.20
_refine_ls_abs_structure_details 'Flack (1983), 11 Friedel pairs'
_refine_ls_abs_structure_Flack 0.07(5)
_refine_ls_extinction_method none
_refine_ls_goodness_of_fit_ref 1.131
_refine_ls_hydrogen_treatment mixed
_refine_ls_number_parameters 217
_refine_ls_number_reflns 1886
_refine_ls_number_restraints 0
_refine_ls_R_factor_gt 0.037
_refine_ls_shift/su_max 0.0110
_refine_ls_structure_factor_coef F
_refine_ls_weighting_details
;
Chebychev polynomial with 3 parameters (Carruthers & Watkin (1979).
Acta Cryst. A35, 698--699)
   4.7778    -2.5240    3.7682
;
_refine_ls_weighting_scheme calc
_refine_ls_wR_factor_ref 0.027
_reflns_number_gt 1886
_reflns_number_total 1897
_reflns_threshold_expression F^2^>2\s(F^2^)
_cod_data_source_file xu2259.cif
_cod_data_source_block I
_cod_depositor_comments
;
The following automatic conversions were performed:

'_chemical_melting_point' value '418-420' was changed to '419.0(10)'
- the average value was taken and precision was estimated.

Automatic conversion script
Id: cif_fix_values 1646 2011-03-28 12:23:43Z adriana 

The following automatic conversions were performed:

'_chemical_melting_point' value '418-420' was changed to '419.0(10)'
- the average value was taken and precision was estimated.

Automatic conversion script
Id: cif_fix_values 1715 2011-07-08 13:25:40Z adriana 
;
_cod_database_code 2214443
_cod_database_fobs_code 2214443

loop_
_symmetry_equiv_pos_as_xyz
x,y,z
x+1/2,-y+1/2,-z
-x+1/2,y+1/2,-z
-x,-y,z

loop_
_atom_site_type_symbol
_atom_site_label
_atom_site_fract_x
_atom_site_fract_y
_atom_site_fract_z
_atom_site_U_iso_or_equiv
_atom_site_adp_type
_atom_site_calc_flag
_atom_site_occupancy
S S(2) 0.91725(5) 0.26150(4) 1.20586(11) 0.0540(2) Uani d 1.00
S S(1) 0.84229(6) 0.44795(4) 1.09641(10) 0.0555(2) Uani d 1.00
S S(3) 0.82153(6) 0.16803(4) 0.91382(11) 0.0616(2) Uani d 1.00
Cl Cl(1) 0.67918(7) 0.45722(5) 1.38723(12) 0.0775(3) Uani d 1.00
Cl Cl(2) 0.60463(6) 0.31134(5) 1.29690(10) 0.0780(3) Uani d 1.00
O O(3) 0.8220(2) 0.09720(12) 1.2966(3) 0.0685(6) Uani d 1.00
O O(2) 0.6445(2) 0.36598(12) 0.8510(3) 0.0680(7) Uani d 1.00
N N(1) 0.6947(2) 0.30988(13) 0.8709(3) 0.0550(7) Uani d 1.00
C C(12) 1.0330(2) 0.38950(10) 0.6181(4) 0.0504(8) Uani d 1.00
O O(1) 0.6907(2) 0.25714(13) 0.7694(3) 0.0866(8) Uani d 1.00
C C(2) 0.7595(2) 0.37355(13) 1.1325(4) 0.0452(7) Uani d 1.00
C C(9) 0.9120(2) 0.41788(13) 0.9113(4) 0.0468(7) Uani d 1.00
C C(11) 1.0693(2) 0.3824(2) 0.7885(4) 0.0561(8) Uani d 1.00
C C(3) 0.7635(2) 0.30660(10) 1.0190(4) 0.0446(7) Uani d 1.00
C C(4) 0.8237(2) 0.24795(13) 1.0448(3) 0.0435(7) Uani d 1.00
C C(14) 0.8750(2) 0.4239(2) 0.7403(4) 0.0538(8) Uani d 1.00
C C(13) 0.9349(2) 0.4091(2) 0.5970(4) 0.0566(8) Uani d 1.00
C C(10) 1.0099(2) 0.3963(2) 0.9345(4) 0.0530(8) Uani d 1.00
C C(1) 0.6910(2) 0.3792(2) 1.2578(4) 0.0540(8) Uani d 1.00
C C(6) 0.8883(3) 0.1338(2) 1.4124(5) 0.0684(10) Uani d 1.00
C C(5) 0.8718(3) 0.2166(2) 1.4040(4) 0.0645(9) Uani d 1.00
C C(7) 0.8667(3) 0.0581(2) 1.1558(5) 0.0684(10) Uani d 1.00
C C(8) 0.9115(2) 0.1069(2) 1.0145(5) 0.0623(9) Uani d 1.00
C C(15) 1.0992(3) 0.3795(2) 0.4603(4) 0.0729(10) Uani d 1.00
H H(1) 0.8085(2) 0.4397(2) 0.7242(4) 0.0645 Uiso d 1.00
H H(2) 0.9074(2) 0.4117(2) 0.4815(4) 0.0680 Uiso d 1.00
H H(3) 1.1367(2) 0.3693(2) 0.8068(4) 0.0672 Uiso d 1.00
H H(4) 1.0358(2) 0.3910(2) 1.0507(4) 0.0636 Uiso d 1.00
H H(5) 0.9025(3) 0.2397(2) 1.5029(4) 0.077 Uiso d 1.00
H H(6) 0.8022(3) 0.2238(2) 1.4104(4) 0.077 Uiso d 1.00
H H(7) 0.8786(3) 0.1156(2) 1.5291(5) 0.082 Uiso d 1.00
H H(8) 0.9545(3) 0.1244(2) 1.3765(5) 0.082 Uiso d 1.00
H H(9) 0.9401(2) 0.0766(2) 0.9254(5) 0.075 Uiso d 1.00
H H(10) 0.9615(2) 0.1364(2) 1.0679(5) 0.075 Uiso d 1.00
H H(11) 0.9164(3) 0.0264(2) 1.2026(5) 0.082 Uiso d 1.00
H H(12) 0.8166(3) 0.0290(2) 1.1010(5) 0.082 Uiso d 1.00
H H(13) 1.1272(3) 0.3312(2) 0.4628(4) 0.088 Uiso d 1.00
H H(14) 1.0614(3) 0.3854(2) 0.3551(4) 0.088 Uiso d 1.00
H H(15) 1.1506(3) 0.4155(2) 0.4628(4) 0.088 Uiso d 1.00

loop_
_atom_site_aniso_label
_atom_site_aniso_U_11
_atom_site_aniso_U_22
_atom_site_aniso_U_33
_atom_site_aniso_U_12
_atom_site_aniso_U_13
_atom_site_aniso_U_23
S(2) 0.0532(4) 0.0441(3) 0.0646(4) -0.0069(3) -0.0154(4) 0.0018(3)
S(1) 0.0689(5) 0.0436(3) 0.0540(4) -0.0054(3) 0.0049(4) -0.0090(3)
S(3) 0.0740(5) 0.0499(4) 0.0609(5) 0.0050(3) -0.0072(4) -0.0153(4)
Cl(1) 0.0919(6) 0.0718(5) 0.0687(5) 0.0196(5) 0.0132(5) -0.0181(4)
Cl(2) 0.0658(5) 0.0829(5) 0.0854(6) -0.0053(4) 0.0223(5) 0.0040(5)
O(3) 0.0600(12) 0.0708(12) 0.0750(10) -0.0143(11) 0.0024(13) -0.0024(12)
O(2) 0.0595(12) 0.0694(12) 0.075(2) 0.0109(11) -0.0168(12) 0.0018(11)
N(1) 0.0560(10) 0.0562(13) 0.0530(10) -0.0019(11) -0.0094(12) -0.0043(12)
C(12) 0.052(2) 0.0450(10) 0.054(2) -0.0051(12) 0.0020(10) -0.0044(13)
O(1) 0.106(2) 0.079(2) 0.075(2) 0.0130(10) -0.040(2) -0.0250(10)
C(2) 0.0480(10) 0.0429(13) 0.045(2) 0.0031(11) -0.0034(13) 0.0003(12)
C(9) 0.054(2) 0.0384(11) 0.048(2) -0.0049(12) 0.0000(10) 0.0008(12)
C(11) 0.047(2) 0.060(2) 0.062(2) -0.0012(13) -0.006(2) 0.001(2)
C(3) 0.0470(10) 0.0446(13) 0.0420(10) -0.0022(12) -0.0028(12) -0.0025(12)
C(4) 0.0447(13) 0.0409(12) 0.045(2) -0.0068(11) -0.0012(12) -0.0026(11)
C(14) 0.050(2) 0.054(2) 0.057(2) 0.0027(13) -0.0040(10) 0.0010(10)
C(13) 0.064(2) 0.061(2) 0.045(2) 0.0010(10) -0.006(2) -0.0040(10)
C(10) 0.057(2) 0.052(2) 0.050(2) -0.0083(13) -0.0090(10) 0.0006(13)
C(1) 0.059(2) 0.0530(10) 0.050(2) 0.0072(13) 0.0070(10) -0.0019(12)
C(6) 0.079(2) 0.060(2) 0.066(2) -0.007(2) -0.012(2) 0.010(2)
C(5) 0.079(2) 0.059(2) 0.055(2) -0.001(2) -0.015(2) 0.003(2)
C(7) 0.068(2) 0.045(2) 0.093(3) -0.0030(10) -0.010(2) -0.005(2)
C(8) 0.056(2) 0.050(2) 0.081(2) 0.0070(10) 0.005(2) -0.016(2)
C(15) 0.065(2) 0.091(2) 0.062(2) -0.007(2) 0.008(2) -0.011(2)

loop_
_atom_type_symbol
_atom_type_description
_atom_type_scat_dispersion_real
_atom_type_scat_dispersion_imag
_atom_type_scat_source
C C 0.003 0.002
;
International Tables for Crystallography
(1992, Vol. C, Tables 4.2.6.8 and 6.1.1.4)
;
H H 0.000 0.000
;
International Tables for Crystallography
(1992, Vol. C, Table 6.1.1.4)
;
N N 0.006 0.003
;
International Tables for Crystallography
(1992, Vol. C, Tables 4.2.6.8 and 6.1.1.4)
;
O O 0.011 0.006
;
International Tables for Crystallography
(1992, Vol. C, Tables 4.2.6.8 and 6.1.1.4)
;
Cl Cl 0.148 0.159
;
International Tables for Crystallography
(1992, Vol. C, Tables 4.2.6.8 and 6.1.1.4)
;
S S 0.125 0.123
;
International Tables for Crystallography
(1992, Vol. C, Tables 4.2.6.8 and 6.1.1.4)
;

loop_
_geom_angle_atom_site_label_1
_geom_angle_atom_site_label_2
_geom_angle_atom_site_label_3
_geom_angle
_geom_angle_publ_flag
C(4) S(2) C(5) 105.40(10) ?
C(2) S(1) C(9) 103.10(10) ?
C(4) S(3) C(8) 104.60(10) ?
C(6) O(3) C(7) 115.4(2) ?
O(1) N(1) C(3) 118.6(2) ?
O(1) N(1) O(2) 122.6(3) ?
C(3) N(1) O(2) 118.8(2) ?
C(11) C(12) C(13) 118.1(3) ?
C(11) C(12) C(15) 121.1(3) ?
C(13) C(12) C(15) 120.7(3) ?
C(3) C(2) C(1) 120.1(2) yes
C(3) C(2) S(1) 120.4(2) ?
C(1) C(2) S(1) 119.5(2) ?
C(14) C(9) C(10) 118.8(3) ?
C(14) C(9) S(1) 121.3(2) ?
C(10) C(9) S(1) 119.5(2) ?
C(10) C(11) H(3) 118.9(4) ?
C(10) C(11) C(12) 121.1(3) ?
H(3) C(11) C(12) 119.9(4) ?
C(4) C(3) N(1) 121.9(2) ?
C(4) C(3) C(2) 125.2(2) yes
N(1) C(3) C(2) 112.9(2) ?
S(2) C(4) S(3) 121.00(10) ?
S(2) C(4) C(3) 115.0(2) ?
S(3) C(4) C(3) 123.6(2) ?
C(13) C(14) H(1) 120.8(3) ?
C(13) C(14) C(9) 120.3(3) ?
H(1) C(14) C(9) 118.8(3) ?
H(2) C(13) C(12) 119.6(3) ?
H(2) C(13) C(14) 118.9(3) ?
C(12) C(13) C(14) 121.5(3) ?
H(4) C(10) C(9) 119.7(3) ?
H(4) C(10) C(11) 120.2(4) ?
C(9) C(10) C(11) 120.1(3) ?
Cl(1) C(1) Cl(2) 114.9(2) ?
Cl(1) C(1) C(2) 122.2(2) ?
Cl(2) C(1) C(2) 122.8(2) ?
C(5) C(6) H(7) 111.1(4) ?
C(5) C(6) H(8) 107.6(4) ?
C(5) C(6) O(3) 110.0(3) ?
H(7) C(6) H(8) 109.5(5) ?
H(7) C(6) O(3) 109.0(4) ?
H(8) C(6) O(3) 109.7(4) ?
H(5) C(5) H(6) 109.5(4) ?
H(5) C(5) S(2) 107.9(3) ?
H(5) C(5) C(6) 109.6(3) ?
H(6) C(5) S(2) 108.5(3) ?
H(6) C(5) C(6) 106.1(3) ?
S(2) C(5) C(6) 115.2(2) ?
C(8) C(7) H(11) 109.3(4) ?
C(8) C(7) H(12) 107.4(4) ?
C(8) C(7) O(3) 114.4(2) ?
H(11) C(7) H(12) 109.5(4) ?
H(11) C(7) O(3) 108.8(4) ?
H(12) C(7) O(3) 107.4(4) ?
H(9) C(8) H(10) 109.5(4) ?
H(9) C(8) S(3) 109.0(3) ?
H(9) C(8) C(7) 109.2(3) ?
H(10) C(8) S(3) 108.4(3) ?
H(10) C(8) C(7) 108.1(4) ?
S(3) C(8) C(7) 112.5(2) ?
H(13) C(15) H(14) 109.5(5) ?
H(13) C(15) H(15) 109.5(5) ?
H(13) C(15) C(12) 109.3(4) ?
H(14) C(15) H(15) 109.5(5) ?
H(14) C(15) C(12) 109.3(4) ?
H(15) C(15) C(12) 109.7(4) ?

loop_
_geom_bond_atom_site_label_1
_geom_bond_atom_site_label_2
_geom_bond_distance
_geom_bond_publ_flag
S(2) C(4) 1.771(3) ?
S(2) C(5) 1.809(3) ?
S(1) C(2) 1.767(3) ?
S(1) C(9) 1.771(3) ?
S(3) C(4) 1.748(2) ?
S(3) C(8) 1.808(3) ?
Cl(1) C(1) 1.720(3) ?
Cl(2) C(1) 1.716(3) ?
O(3) C(6) 1.415(4) ?
O(3) C(7) 1.412(4) ?
O(2) N(1) 1.227(3) ?
N(1) O(1) 1.222(3) ?
N(1) C(3) 1.455(4) ?
C(12) C(11) 1.384(4) ?
C(12) C(13) 1.381(4) ?
C(12) C(15) 1.501(5) ?
C(2) C(3) 1.481(4) yes
C(2) C(1) 1.328(4) yes
C(9) C(14) 1.389(4) ?
C(9) C(10) 1.390(4) ?
C(11) C(10) 1.387(4) ?
C(11) H(3) 0.950(4) ?
C(3) C(4) 1.348(4) yes
C(14) C(13) 1.377(4) ?
C(14) H(1) 0.950(4) ?
C(13) H(2) 0.950(4) ?
C(10) H(4) 0.950(4) ?
C(6) C(5) 1.510(4) ?
C(6) H(7) 0.950(5) ?
C(6) H(8) 0.950(5) ?
C(5) H(5) 0.950(5) ?
C(5) H(6) 0.950(5) ?
C(7) C(8) 1.510(5) ?
C(7) H(11) 0.950(5) ?
C(7) H(12) 0.950(5) ?
C(8) H(9) 0.950(5) ?
C(8) H(10) 0.950(4) ?
C(15) H(13) 0.950(5) ?
C(15) H(14) 0.950(5) ?
C(15) H(15) 0.950(5) ?

loop_
_geom_torsion_atom_site_label_1
_geom_torsion_atom_site_label_2
_geom_torsion_atom_site_label_3
_geom_torsion_atom_site_label_4
_geom_torsion
_geom_torsion_publ_flag
C(5) S(2) C(4) S(3) -87.1(2) ?
C(5) S(2) C(4) C(3) 100.1(2) ?
C(4) S(2) C(5) C(6) 82.4(3) ?
C(4) S(2) C(5) H(5) -154.9(3) ?
C(4) S(2) C(5) H(6) -36.4(3) ?
C(9) S(1) C(2) C(3) 1.2(2) ?
C(9) S(1) C(2) C(1) -176.2(2) ?
C(2) S(1) C(9) C(14) 80.2(2) ?
C(2) S(1) C(9) C(10) -107.8(2) ?
C(8) S(3) C(4) S(2) 10.9(2) ?
C(8) S(3) C(4) C(3) -176.9(2) ?
C(4) S(3) C(8) C(7) 89.4(2) ?
C(4) S(3) C(8) H(9) -149.3(3) ?
C(4) S(3) C(8) H(10) -30.2(4) ?
C(7) O(3) C(6) C(5) 116.5(3) ?
C(7) O(3) C(6) H(7) -121.5(4) ?
C(7) O(3) C(6) H(8) -1.7(4) ?
C(6) O(3) C(7) C(8) -71.2(3) ?
C(6) O(3) C(7) H(11) 51.4(4) ?
C(6) O(3) C(7) H(12) 169.7(3) ?
O(2) N(1) C(3) C(2) 2.2(4) ?
O(2) N(1) C(3) C(4) -177.3(3) ?
O(1) N(1) C(3) C(2) -179.1(2) ?
O(1) N(1) C(3) C(4) 1.3(4) ?
C(13) C(12) C(11) C(10) -1.7(4) ?
C(13) C(12) C(11) H(3) -179.6(3) ?
C(15) C(12) C(11) C(10) 175.8(3) ?
C(15) C(12) C(11) H(3) -2.1(5) ?
C(11) C(12) C(13) C(14) 2.3(4) ?
C(11) C(12) C(13) H(2) -176.6(3) ?
C(15) C(12) C(13) C(14) -175.1(3) ?
C(15) C(12) C(13) H(2) 6.0(5) ?
C(11) C(12) C(15) H(13) 58.9(5) ?
C(11) C(12) C(15) H(14) 178.8(4) ?
C(11) C(12) C(15) H(15) -61.1(5) ?
C(13) C(12) C(15) H(13) -123.7(4) ?
C(13) C(12) C(15) H(14) -3.9(5) ?
C(13) C(12) C(15) H(15) 116.2(4) ?
S(1) C(2) C(3) N(1) -94.2(3) ?
S(1) C(2) C(3) C(4) 85.4(3) ?
C(1) C(2) C(3) N(1) 83.2(3) ?
C(1) C(2) C(3) C(4) -97.2(3) yes
S(1) C(2) C(1) Cl(1) 0.3(4) ?
S(1) C(2) C(1) Cl(2) 177.5(2) ?
C(3) C(2) C(1) Cl(1) -177.1(2) ?
C(3) C(2) C(1) Cl(2) 0.1(4) ?
S(1) C(9) C(14) C(13) 171.7(2) ?
S(1) C(9) C(14) H(1) -6.6(4) ?
C(10) C(9) C(14) C(13) -0.3(4) ?
C(10) C(9) C(14) H(1) -178.6(3) ?
S(1) C(9) C(10) C(11) -171.2(2) ?
S(1) C(9) C(10) H(4) 9.1(4) ?
C(14) C(9) C(10) C(11) 1.0(4) ?
C(14) C(9) C(10) H(4) -178.7(3) ?
C(12) C(11) C(10) C(9) 0.0(4) ?
C(12) C(11) C(10) H(4) 179.7(3) ?
H(3) C(11) C(10) C(9) 177.9(3) ?
H(3) C(11) C(10) H(4) -2.3(5) ?
N(1) C(3) C(4) S(2) 168.8(2) ?
N(1) C(3) C(4) S(3) -3.8(4) ?
C(2) C(3) C(4) S(2) -10.8(4) ?
C(2) C(3) C(4) S(3) 176.7(2) ?
C(9) C(14) C(13) C(12) -1.4(4) ?
C(9) C(14) C(13) H(2) 177.6(3) ?
H(1) C(14) C(13) C(12) 176.9(3) ?
H(1) C(14) C(13) H(2) -4.2(5) ?
O(3) C(6) C(5) S(2) -74.0(4) yes
O(3) C(6) C(5) H(5) 164.1(4) ?
O(3) C(6) C(5) H(6) 46.1(4) ?
H(7) C(6) C(5) S(2) 165.2(4) ?
H(7) C(6) C(5) H(5) 43.4(6) ?
H(7) C(6) C(5) H(6) -74.7(5) ?
H(8) C(6) C(5) S(2) 45.4(4) ?
H(8) C(6) C(5) H(5) -76.4(5) ?
H(8) C(6) C(5) H(6) 165.5(4) ?
O(3) C(7) C(8) S(3) -59.0(4) yes
O(3) C(7) C(8) H(9) 179.7(4) ?
O(3) C(7) C(8) H(10) 60.7(4) ?
H(11) C(7) C(8) S(3) 178.7(3) ?
H(11) C(7) C(8) H(9) 57.5(5) ?
H(11) C(7) C(8) H(10) -61.6(5) ?
H(12) C(7) C(8) S(3) 60.0(4) ?
H(12) C(7) C(8) H(9) -61.2(5) ?
H(12) C(7) C(8) H(10) 179.8(4) ?

loop_
_cod_related_entry_id
_cod_related_entry_database
_cod_related_entry_code
1 ChemSpider 21124055
